data_4131340
loop_
_publ_author_name
'Huang, Xiaoqiang'
'Quinn, Taylor R.'
'Harms, Klaus'
'Webster, Richard D.'
'Zhang, Lilu'
'Wiest, Olaf'
'Meggers, Eric'

_publ_section_title
;
 Direct Visible-Light-Excited Asymmetric Lewis Acid Catalysis of
 Intermolecular [2+2] Photocycloadditions.
;
_journal_issue 27
_journal_name_full 'Journal of the American Chemical Society'
_journal_page_first 9120
_journal_page_last 9123
_journal_paper_doi 10.1021/jacs.7b04363
_journal_volume 139
_journal_year 2017
_chemical_absolute_configuration ad
_chemical_formula_moiety 'C24 H23 Br N2 O'
_chemical_formula_sum 'C24 H23 Br N2 O'
_chemical_formula_weight 435.35
_chemical_name_common hxqG7
_space_group_crystal_system orthorhombic
_space_group_IT_number 19
_space_group_name_Hall 'P 2ac 2ab'
_space_group_name_H-M_alt 'P 21 21 21'
_atom_sites_solution_hydrogens geom
_atom_sites_solution_primary dual
_atom_sites_solution_secondary difmap
_audit_creation_method SHELXL-2016/6
_cell_angle_alpha 90
_cell_angle_beta 90
_cell_angle_gamma 90
_cell_formula_units_Z 4
_cell_length_a 6.2276(6)
_cell_length_b 10.0974(9)
_cell_length_c 33.032(3)
_cell_measurement_reflns_used 9991
_cell_measurement_temperature 110(2)
_cell_measurement_theta_max 25.2416
_cell_measurement_theta_min 2.3641
_cell_volume 2077.1(3)
_computing_cell_refinement 'SAINT V8.37A (Bruker AXS Inc., 2015)'
_computing_data_collection 'APEX3 (Bruker AXS Inc., 2015)'
_computing_data_reduction 'SAINT V8.37A (Bruker AXS Inc., 2015)'
_computing_molecular_graphics 'DIAMOND (Crystal Impact)'
_computing_structure_refinement 'SHELXL-2016/6 (Sheldrick, 2016)'
_computing_structure_solution 'XT V2014/1 (Bruker AXS Inc., 2014)'
_diffrn_ambient_temperature 110(2)
_diffrn_detector_area_resol_mean 7.9
_diffrn_measured_fraction_theta_full 0.999
_diffrn_measured_fraction_theta_max 0.999
_diffrn_measurement_device_type 'Bruker D8 QUEST area detector'
_diffrn_measurement_method '\w and \f scans'
_diffrn_radiation_type MoK\a
_diffrn_radiation_wavelength 0.71073
_diffrn_reflns_av_R_equivalents 0.0548
_diffrn_reflns_av_unetI/netI 0.0417
_diffrn_reflns_Laue_measured_fraction_full 0.999
_diffrn_reflns_Laue_measured_fraction_max 0.999
_diffrn_reflns_limit_h_max 7
_diffrn_reflns_limit_h_min -6
_diffrn_reflns_limit_k_max 11
_diffrn_reflns_limit_k_min -12
_diffrn_reflns_limit_l_max 38
_diffrn_reflns_limit_l_min -39
_diffrn_reflns_number 19907
_diffrn_reflns_point_group_measured_fraction_full 0.999
_diffrn_reflns_point_group_measured_fraction_max 0.998
_diffrn_reflns_theta_full 25.242
_diffrn_reflns_theta_max 25.270
_diffrn_reflns_theta_min 2.364
_diffrn_source 'microfocus sealed X-ray tube'
_exptl_absorpt_coefficient_mu 1.995
_exptl_absorpt_correction_T_max 0.7452
_exptl_absorpt_correction_T_min 0.5119
_exptl_absorpt_correction_type multi-scan
_exptl_absorpt_process_details
; 
 SADABS 2016/2: Krause, L., Herbst-Irmer, R., Sheldrick G.M. & Stalke D., 
 J. Appl. Cryst. 48 (2015) 3-10 
;
_exptl_crystal_colour colourless
_exptl_crystal_density_diffrn 1.392
_exptl_crystal_density_method 'not measured'
_exptl_crystal_description needle
_exptl_crystal_F_000 896
_exptl_crystal_size_max 0.64
_exptl_crystal_size_mid 0.13
_exptl_crystal_size_min 0.06
_refine_diff_density_max 0.755
_refine_diff_density_min -0.830
_refine_diff_density_rms 0.076
_refine_ls_abs_structure_details
; 
 Flack x determined using 1341 quotients [(I+)-(I-)]/[(I+)+(I-)] 
 (Parsons, Flack and Wagner, Acta Cryst. B69 (2013) 249-259). 
;
_refine_ls_abs_structure_Flack -0.004(4)
_refine_ls_extinction_method none
_refine_ls_goodness_of_fit_ref 1.048
_refine_ls_hydrogen_treatment constr
_refine_ls_matrix_type full
_refine_ls_number_parameters 284
_refine_ls_number_reflns 3772
_refine_ls_number_restraints 183
_refine_ls_restrained_S_all 1.052
_refine_ls_R_factor_all 0.0433
_refine_ls_R_factor_gt 0.0397
_refine_ls_shift/su_max 0.000
_refine_ls_shift/su_mean 0.000
_refine_ls_structure_factor_coef Fsqd
_refine_ls_weighting_details 'w=1/[\s^2^(Fo^2^)+(0.0475P)^2^+1.5917P] where P=(Fo^2^+2Fc^2^)/3'
_refine_ls_weighting_scheme calc
_refine_ls_wR_factor_gt 0.0960
_refine_ls_wR_factor_ref 0.0975
_reflns_Friedel_coverage 0.703
_reflns_Friedel_fraction_full 0.999
_reflns_Friedel_fraction_max 0.997
_reflns_number_gt 3515
_reflns_number_total 3772
_reflns_threshold_expression 'I > 2\s(I)'
_cod_data_source_file ja7b04363_si_002.cif
_cod_data_source_block hxqG7_0m
_cod_database_code 4131340
_shelx_shelxl_version_number 2016/6
_shelx_space_group_comment
; 
The symmetry employed for this shelxl refinement is uniquely defined 
by the following loop, which should always be used as a source of 
symmetry information in preference to the above space-group names. 
They are only intended as comments. 
;
_shelx_estimated_absorpt_t_min 0.363
_shelx_estimated_absorpt_t_max 0.886

loop_
_space_group_symop_operation_xyz
'x, y, z'
'-x+1/2, -y, z+1/2'
'-x, y+1/2, -z+1/2'
'x+1/2, -y+1/2, -z'

loop_
_atom_site_label
_atom_site_type_symbol
_atom_site_fract_x
_atom_site_fract_y
_atom_site_fract_z
_atom_site_U_iso_or_equiv
_atom_site_adp_type
_atom_site_occupancy
_atom_site_site_symmetry_order
_atom_site_calc_flag
_atom_site_refinement_flags_posn
_atom_site_refinement_flags_adp
_atom_site_refinement_flags_occupancy
_atom_site_disorder_assembly
_atom_site_disorder_group
Br1 Br -0.34986(9) 1.21457(6) 0.62363(2) 0.0496(2) Uani 1 1 d . . . . .
N1 N 0.1676(6) 0.3532(3) 0.59097(10) 0.0237(7) Uani 1 1 d . . . . .
C2 C 0.1810(8) 0.2589(4) 0.56189(13) 0.0269(9) Uani 1 1 d . . . . .
H2 H 0.100406 0.178974 0.561637 0.032 Uiso 1 1 calc R U . . .
C3 C 0.3265(7) 0.2947(4) 0.53301(12) 0.0259(9) Uani 1 1 d . . . . .
H3 H 0.363925 0.246191 0.509403 0.031 Uiso 1 1 calc R U . . .
N4 N 0.4083(6) 0.4151(3) 0.54486(10) 0.0196(8) Uani 1 1 d . . . . .
C5 C 0.3055(6) 0.4459(4) 0.58045(11) 0.0185(8) Uani 1 1 d . . . . .
C6 C 0.3271(7) 0.5712(4) 0.60307(11) 0.0205(8) Uani 1 1 d . . . . .
O6 O 0.4601(5) 0.6554(3) 0.59483(9) 0.0275(7) Uani 1 1 d . . . . .
C7 C 0.1683(8) 0.5876(4) 0.63688(12) 0.0271(9) Uani 1 1 d . . . . .
H7 H 0.018702 0.576761 0.626390 0.033 Uiso 1 1 calc R U . . .
C8 C 0.1843(7) 0.7140(4) 0.66281(11) 0.0238(9) Uani 1 1 d . . . . .
H8 H 0.339060 0.739916 0.664471 0.029 Uiso 1 1 calc R U . . .
C10 C 0.2001(11) 0.5030(5) 0.67546(14) 0.0482(16) Uani 1 1 d . . . . .
H10A H 0.350642 0.475388 0.680077 0.058 Uiso 1 1 calc R U . . .
H10B H 0.101242 0.426492 0.677363 0.058 Uiso 1 1 calc R U . . .
C11 C 0.5653(7) 0.4897(4) 0.52226(12) 0.0200(9) Uani 1 1 d . . . . .
C12 C 0.5123(7) 0.5375(4) 0.48440(12) 0.0248(10) Uani 1 1 d . . . . .
H12 H 0.372664 0.523496 0.473668 0.030 Uiso 1 1 calc R U . . .
C13 C 0.6657(8) 0.6066(4) 0.46206(12) 0.0284(10) Uani 1 1 d . . . . .
H13 H 0.631935 0.638024 0.435704 0.034 Uiso 1 1 calc R U . . .
C14 C 0.8661(8) 0.6294(4) 0.47819(13) 0.0300(10) Uani 1 1 d . . . . .
H14 H 0.969740 0.678003 0.463212 0.036 Uiso 1 1 calc R U . . .
C15 C 0.9168(7) 0.5810(4) 0.51648(14) 0.0285(10) Uani 1 1 d . . . . .
H15 H 1.055225 0.596893 0.527542 0.034 Uiso 1 1 calc R U . . .
C16 C 0.7677(7) 0.5102(4) 0.53848(12) 0.0231(9) Uani 1 1 d . . . . .
H16 H 0.803350 0.475854 0.564404 0.028 Uiso 1 1 calc R U . . .
C21 C 0.0571(7) 0.8349(4) 0.65209(12) 0.0211(9) Uani 1 1 d . . . . .
C22 C -0.1476(8) 0.8256(4) 0.63477(12) 0.0285(9) Uani 1 1 d . . . . .
H22 H -0.206855 0.740729 0.629302 0.034 Uiso 1 1 calc R U . . .
C23 C -0.2651(7) 0.9380(5) 0.62548(13) 0.0312(10) Uani 1 1 d . . . . .
H23 H -0.403198 0.930058 0.613505 0.037 Uiso 1 1 calc R U . . .
C24 C -0.1809(8) 1.0618(4) 0.63368(13) 0.0295(10) Uani 1 1 d . . . . .
C25 C 0.0241(8) 1.0760(4) 0.64984(14) 0.0294(10) Uani 1 1 d . . . . .
H25 H 0.083701 1.161168 0.654659 0.035 Uiso 1 1 calc R U . . .
C26 C 0.1392(8) 0.9613(4) 0.65871(11) 0.0228(9) Uani 1 1 d . . . . .
H26 H 0.279465 0.969663 0.669734 0.027 Uiso 1 1 calc R U . . .
C9 C 0.1296(10) 0.6244(4) 0.70137(14) 0.0379(11) Uani 1 1 d D U . . .
C17 C 0.268(2) 0.6554(13) 0.7381(3) 0.040(3) Uani 0.63(3) 1 d D U P A 1
C18 C 0.200(3) 0.7843(10) 0.7569(3) 0.057(4) Uani 0.63(3) 1 d D U P A 1
H18A H 0.046020 0.781325 0.762985 0.085 Uiso 0.63(3) 1 calc R U P A 1
H18B H 0.229038 0.856995 0.738053 0.085 Uiso 0.63(3) 1 calc R U P A 1
H18C H 0.280657 0.798568 0.782025 0.085 Uiso 0.63(3) 1 calc R U P A 1
C19 C 0.361(3) 0.5589(19) 0.7599(6) 0.072(5) Uani 0.63(3) 1 d D U P A 1
H19A H 0.384681 0.571095 0.788100 0.086 Uiso 0.63(3) 1 calc R U P A 1
H19B H 0.401827 0.478400 0.747257 0.086 Uiso 0.63(3) 1 calc R U P A 1
C17A C 0.216(4) 0.6439(19) 0.7418(6) 0.039(5) Uani 0.37(3) 1 d D U P A 2
C18A C 0.338(5) 0.771(2) 0.7488(6) 0.066(6) Uani 0.37(3) 1 d D U P A 2
H18D H 0.317939 0.800400 0.776785 0.100 Uiso 0.37(3) 1 calc R U P A 2
H18E H 0.285402 0.839633 0.730247 0.100 Uiso 0.37(3) 1 calc R U P A 2
H18F H 0.491645 0.756051 0.743756 0.100 Uiso 0.37(3) 1 calc R U P A 2
C19A C 0.292(4) 0.532(2) 0.7614(9) 0.050(6) Uani 0.37(3) 1 d D U P A 2
H19C H 0.286018 0.448693 0.748338 0.060 Uiso 0.37(3) 1 calc R U P A 2
H19D H 0.349789 0.539687 0.787875 0.060 Uiso 0.37(3) 1 calc R U P A 2
C20 C -0.1163(11) 0.6207(6) 0.70985(17) 0.0540(15) Uani 1 1 d . U . . .
H20A H -0.148504 0.548316 0.728662 0.081 Uiso 1 1 calc R U . . .
H20B H -0.193771 0.606401 0.684400 0.081 Uiso 1 1 calc R U . . .
H20C H -0.161341 0.705022 0.721830 0.081 Uiso 1 1 calc R U . . .

loop_
_atom_site_aniso_label
_atom_site_aniso_U_11
_atom_site_aniso_U_22
_atom_site_aniso_U_33
_atom_site_aniso_U_23
_atom_site_aniso_U_13
_atom_site_aniso_U_12
Br1 0.0417(3) 0.0486(3) 0.0585(4) 0.0232(3) -0.0005(3) 0.0168(3)
N1 0.0282(19) 0.0183(15) 0.0246(17) -0.0017(13) -0.0009(16) -0.0030(16)
C2 0.031(2) 0.0184(19) 0.031(2) -0.0074(16) -0.0037(19) -0.0037(18)
C3 0.036(2) 0.0195(19) 0.0226(19) -0.0084(16) -0.0052(19) -0.002(2)
N4 0.024(2) 0.0151(15) 0.0200(17) -0.0042(13) -0.0012(14) 0.0013(13)
C5 0.020(2) 0.0159(17) 0.0193(19) -0.0004(15) -0.0005(16) 0.0024(16)
C6 0.025(2) 0.0192(18) 0.0170(18) -0.0024(15) -0.0006(17) 0.0024(18)
O6 0.0325(17) 0.0205(14) 0.0293(16) -0.0067(12) 0.0078(14) -0.0071(13)
C7 0.038(3) 0.0176(18) 0.025(2) -0.0050(16) 0.009(2) -0.0021(19)
C8 0.033(2) 0.0189(18) 0.0192(19) -0.0056(16) 0.0037(17) 0.002(2)
C10 0.089(5) 0.021(2) 0.035(3) 0.0013(19) 0.027(3) 0.003(3)
C11 0.027(2) 0.0135(18) 0.020(2) -0.0051(15) 0.0044(17) 0.0021(16)
C12 0.028(3) 0.025(2) 0.021(2) -0.0055(17) -0.0054(18) 0.0075(19)
C13 0.043(3) 0.023(2) 0.018(2) 0.0017(16) 0.001(2) 0.005(2)
C14 0.038(3) 0.024(2) 0.028(2) 0.0032(17) 0.008(2) 0.006(2)
C15 0.022(2) 0.028(2) 0.035(2) 0.0026(19) 0.0001(19) 0.0026(18)
C16 0.027(2) 0.022(2) 0.020(2) 0.0009(16) -0.0017(17) 0.0063(17)
C21 0.024(2) 0.0218(19) 0.0171(19) -0.0051(16) 0.0049(17) 0.0003(17)
C22 0.026(2) 0.030(2) 0.029(2) -0.0086(17) 0.002(2) -0.007(2)
C23 0.022(2) 0.048(3) 0.024(2) -0.003(2) 0.001(2) -0.0018(19)
C24 0.029(3) 0.036(2) 0.024(2) 0.0061(18) 0.0028(19) 0.006(2)
C25 0.034(3) 0.021(2) 0.033(2) 0.0036(18) 0.000(2) -0.0032(19)
C26 0.024(2) 0.0223(19) 0.022(2) -0.0022(16) 0.0005(18) -0.0029(19)
C9 0.059(3) 0.025(2) 0.029(2) 0.0007(18) 0.017(2) 0.002(2)
C17 0.060(6) 0.040(5) 0.020(4) 0.005(3) 0.014(4) 0.009(4)
C18 0.082(9) 0.049(5) 0.039(5) -0.009(4) -0.011(5) 0.005(5)
C19 0.086(11) 0.073(8) 0.055(7) -0.004(6) 0.003(7) 0.029(8)
C17A 0.049(7) 0.038(6) 0.030(6) 0.003(5) 0.018(5) 0.001(5)
C18A 0.079(12) 0.069(9) 0.051(9) -0.004(7) -0.016(9) -0.011(9)
C19A 0.057(11) 0.051(8) 0.042(8) -0.003(7) 0.004(8) 0.004(7)
C20 0.073(4) 0.044(3) 0.045(3) 0.001(2) 0.034(3) -0.007(3)

loop_
_atom_type_symbol
_atom_type_description
_atom_type_scat_dispersion_real
_atom_type_scat_dispersion_imag
_atom_type_scat_source
C C 0.0033 0.0016 'International Tables Vol C Tables 4.2.6.8 and 6.1.1.4'
H H 0.0000 0.0000 'International Tables Vol C Tables 4.2.6.8 and 6.1.1.4'
Br Br -0.2901 2.4595 'International Tables Vol C Tables 4.2.6.8 and 6.1.1.4'
N N 0.0061 0.0033 'International Tables Vol C Tables 4.2.6.8 and 6.1.1.4'
O O 0.0106 0.0060 'International Tables Vol C Tables 4.2.6.8 and 6.1.1.4'

loop_
_geom_angle_atom_site_label_1
_geom_angle_atom_site_label_2
_geom_angle_atom_site_label_3
_geom_angle
C5 N1 C2 105.8(3)
N1 C2 C3 110.5(4)
N1 C2 H2 124.8
C3 C2 H2 124.8
C2 C3 N4 106.4(3)
C2 C3 H3 126.8
N4 C3 H3 126.8
C5 N4 C3 105.7(3)
C5 N4 C11 129.8(3)
C3 N4 C11 124.4(3)
N1 C5 N4 111.7(3)
N1 C5 C6 122.4(4)
N4 C5 C6 125.8(3)
O6 C6 C5 123.2(4)
O6 C6 C7 122.5(3)
C5 C6 C7 114.3(4)
C6 C7 C8 117.6(4)
C6 C7 C10 117.9(4)
C8 C7 C10 89.5(3)
C6 C7 H7 110.1
C8 C7 H7 110.1
C10 C7 H7 110.1
C21 C8 C7 120.6(3)
C21 C8 C9 122.5(4)
C7 C8 C9 87.7(3)
C21 C8 H8 108.0
C7 C8 H8 108.0
C9 C8 H8 108.0
C7 C10 C9 89.0(3)
C7 C10 H10A 113.8
C9 C10 H10A 113.8
C7 C10 H10B 113.8
C9 C10 H10B 113.8
H10A C10 H10B 111.0
C12 C11 C16 121.1(4)
C12 C11 N4 119.3(4)
C16 C11 N4 119.6(4)
C11 C12 C13 119.4(4)
C11 C12 H12 120.3
C13 C12 H12 120.3
C14 C13 C12 120.0(4)
C14 C13 H13 120.0
C12 C13 H13 120.0
C13 C14 C15 119.9(4)
C13 C14 H14 120.0
C15 C14 H14 120.0
C16 C15 C14 120.5(4)
C16 C15 H15 119.7
C14 C15 H15 119.7
C15 C16 C11 119.1(4)
C15 C16 H16 120.5
C11 C16 H16 120.5
C26 C21 C22 117.4(4)
C26 C21 C8 121.0(4)
C22 C21 C8 121.5(4)
C23 C22 C21 121.1(4)
C23 C22 H22 119.5
C21 C22 H22 119.5
C24 C23 C22 119.8(4)
C24 C23 H23 120.1
C22 C23 H23 120.1
C23 C24 C25 121.1(4)
C23 C24 Br1 119.4(4)
C25 C24 Br1 119.5(3)
C24 C25 C26 117.8(4)
C24 C25 H25 121.1
C26 C25 H25 121.1
C21 C26 C25 122.7(4)
C21 C26 H26 118.7
C25 C26 H26 118.7
C17A C9 C20 101.6(11)
C17 C9 C20 114.7(7)
C17A C9 C10 120.5(10)
C17 C9 C10 116.2(6)
C20 C9 C10 110.9(5)
C17A C9 C8 125.2(9)
C17 C9 C8 113.5(7)
C20 C9 C8 111.5(4)
C10 C9 C8 87.0(3)
C19 C17 C18 121.8(12)
C19 C17 C9 121.5(12)
C18 C17 C9 110.4(9)
C17 C18 H18A 109.5
C17 C18 H18B 109.5
H18A C18 H18B 109.5
C17 C18 H18C 109.5
H18A C18 H18C 109.5
H18B C18 H18C 109.5
C17 C19 H19A 120.0
C17 C19 H19B 120.0
H19A C19 H19B 120.0
C19A C17A C9 116.6(18)
C19A C17A C18A 116.5(18)
C9 C17A C18A 116.2(15)
C17A C18A H18D 109.5
C17A C18A H18E 109.5
H18D C18A H18E 109.5
C17A C18A H18F 109.5
H18D C18A H18F 109.5
H18E C18A H18F 109.5
C17A C19A H19C 120.0
C17A C19A H19D 120.0
H19C C19A H19D 120.0
C9 C20 H20A 109.5
C9 C20 H20B 109.5
H20A C20 H20B 109.5
C9 C20 H20C 109.5
H20A C20 H20C 109.5
H20B C20 H20C 109.5

loop_
_geom_bond_atom_site_label_1
_geom_bond_atom_site_label_2
_geom_bond_distance
Br1 C24 1.897(5)
N1 C5 1.317(5)
N1 C2 1.355(5)
C2 C3 1.365(6)
C2 H2 0.9500
C3 N4 1.375(5)
C3 H3 0.9500
N4 C5 1.374(5)
N4 C11 1.443(5)
C5 C6 1.476(5)
C6 O6 1.218(5)
C6 C7 1.501(6)
C7 C8 1.540(5)
C7 C10 1.547(6)
C7 H7 1.0000
C8 C21 1.498(6)
C8 C9 1.599(6)
C8 H8 1.0000
C10 C9 1.558(6)
C10 H10A 0.9900
C10 H10B 0.9900
C11 C12 1.380(6)
C11 C16 1.385(6)
C12 C13 1.394(7)
C12 H12 0.9500
C13 C14 1.376(8)
C13 H13 0.9500
C14 C15 1.392(7)
C14 H14 0.9500
C15 C16 1.379(6)
C15 H15 0.9500
C16 H16 0.9500
C21 C26 1.392(6)
C21 C22 1.401(7)
C22 C23 1.385(6)
C22 H22 0.9500
C23 C24 1.382(7)
C23 H23 0.9500
C24 C25 1.391(7)
C25 C26 1.393(6)
C25 H25 0.9500
C26 H26 0.9500
C9 C17A 1.452(17)
C9 C17 1.520(12)
C9 C20 1.557(9)
C17 C19 1.343(13)
C17 C18 1.503(13)
C18 H18A 0.9800
C18 H18B 0.9800
C18 H18C 0.9800
C19 H19A 0.9500
C19 H19B 0.9500
C17A C19A 1.381(18)
C17A C18A 1.514(19)
C18A H18D 0.9800
C18A H18E 0.9800
C18A H18F 0.9800
C19A H19C 0.9500
C19A H19D 0.9500
C20 H20A 0.9800
C20 H20B 0.9800
C20 H20C 0.9800

loop_
_geom_torsion_atom_site_label_1
_geom_torsion_atom_site_label_2
_geom_torsion_atom_site_label_3
_geom_torsion_atom_site_label_4
_geom_torsion
C5 N1 C2 C3 -0.7(5)
N1 C2 C3 N4 0.7(5)
C2 C3 N4 C5 -0.4(4)
C2 C3 N4 C11 -178.8(4)
C2 N1 C5 N4 0.5(5)
C2 N1 C5 C6 175.4(4)
C3 N4 C5 N1 -0.1(4)
C11 N4 C5 N1 178.2(4)
C3 N4 C5 C6 -174.7(4)
C11 N4 C5 C6 3.6(7)
N1 C5 C6 O6 176.7(4)
N4 C5 C6 O6 -9.2(6)
N1 C5 C6 C7 -4.3(6)
N4 C5 C6 C7 169.9(4)
O6 C6 C7 C8 -2.7(6)
C5 C6 C7 C8 178.2(4)
O6 C6 C7 C10 -108.1(5)
C5 C6 C7 C10 72.9(5)
C6 C7 C8 C21 92.0(5)
C10 C7 C8 C21 -146.5(4)
C6 C7 C8 C9 -141.1(4)
C10 C7 C8 C9 -19.5(4)
C6 C7 C10 C9 141.3(4)
C8 C7 C10 C9 20.0(4)
C5 N4 C11 C12 -113.9(5)
C3 N4 C11 C12 64.1(5)
C5 N4 C11 C16 67.3(6)
C3 N4 C11 C16 -114.7(4)
C16 C11 C12 C13 0.5(6)
N4 C11 C12 C13 -178.3(3)
C11 C12 C13 C14 -1.6(6)
C12 C13 C14 C15 1.3(6)
C13 C14 C15 C16 0.1(7)
C14 C15 C16 C11 -1.1(6)
C12 C11 C16 C15 0.9(6)
N4 C11 C16 C15 179.6(4)
C7 C8 C21 C26 -145.6(4)
C9 C8 C21 C26 105.6(5)
C7 C8 C21 C22 33.9(6)
C9 C8 C21 C22 -74.9(5)
C26 C21 C22 C23 -1.4(6)
C8 C21 C22 C23 179.1(4)
C21 C22 C23 C24 -0.6(6)
C22 C23 C24 C25 2.4(7)
C22 C23 C24 Br1 -176.5(3)
C23 C24 C25 C26 -2.0(7)
Br1 C24 C25 C26 176.8(3)
C22 C21 C26 C25 1.7(6)
C8 C21 C26 C25 -178.8(4)
C24 C25 C26 C21 -0.1(6)
C7 C10 C9 C17A -149.1(12)
C7 C10 C9 C17 -134.0(8)
C7 C10 C9 C20 92.6(5)
C7 C10 C9 C8 -19.3(4)
C21 C8 C9 C17A -89.4(13)
C7 C8 C9 C17A 145.2(13)
C21 C8 C9 C17 -97.9(7)
C7 C8 C9 C17 136.7(7)
C21 C8 C9 C20 33.5(6)
C7 C8 C9 C20 -91.9(4)
C21 C8 C9 C10 144.8(5)
C7 C8 C9 C10 19.4(4)
C20 C9 C17 C19 96.6(15)
C10 C9 C17 C19 -35.0(17)
C8 C9 C17 C19 -133.6(13)
C20 C9 C17 C18 -56.0(15)
C10 C9 C17 C18 172.4(11)
C8 C9 C17 C18 73.8(15)
C20 C9 C17A C19A 99(2)
C10 C9 C17A C19A -24(3)
C8 C9 C17A C19A -133.5(18)
C20 C9 C17A C18A -117(2)
C10 C9 C17A C18A 120(2)
C8 C9 C17A C18A 10(3)
